data_7126725
loop_
_publ_author_name
'Taggart, Garrett A.'
'Lorzing, Gregory R.'
'Dworzak, Michael R.'
'Yap, Glenn P. A.'
'Bloch, Eric D.'

_publ_section_title
;
 Synthesis and characterization of low-nuclearity lantern-type porous
 coordination cages.
;
_journal_issue 63
_journal_name_full 'Chemical communications (Cambridge, England)'
_journal_page_first 8924
_journal_page_last 8927
_journal_paper_doi 10.1039/d0cc03266b
_journal_volume 56
_journal_year 2020
_chemical_formula_sum 'C76 H44 Cu4 N4 O17'
_chemical_formula_weight 1539.31
_chemical_properties_physical Efflorescent
_space_group_crystal_system tetragonal
_space_group_IT_number 87
_space_group_name_Hall '-I 4'
_space_group_name_H-M_alt 'I 4/m'
_atom_sites_solution_hydrogens geom
_atom_sites_solution_primary iterative
_atom_sites_solution_secondary difmap
_audit_creation_method SHELXL-2018/3
_audit_update_record
;
2020-04-24 deposited with the CCDC.	2020-06-19 downloaded from the CCDC.
;
_cell_angle_alpha 90
_cell_angle_beta 90
_cell_angle_gamma 90
_cell_formula_units_Z 2
_cell_length_a 12.121(4)
_cell_length_b 12.121(4)
_cell_length_c 23.730(6)
_cell_measurement_reflns_used 201
_cell_measurement_temperature 150(2)
_cell_measurement_theta_max 65.04
_cell_measurement_theta_min 40.44
_cell_volume 3486.4(19)
_computing_cell_refinement 'Bruker SAINT'
_computing_data_collection 'Bruker APEX2'
_computing_data_reduction 'Bruker SAINT'
_computing_molecular_graphics 'Bruker SHELXTL'
_computing_publication_material 'Bruker SHELXTL'
_computing_structure_refinement 'SHELXL-2018/3 (Sheldrick, 2018)'
_computing_structure_solution 'SHELXS-97 (Sheldrick 2008)'
_diffrn_ambient_temperature 150(2)
_diffrn_detector_area_resol_mean 8.33
_diffrn_measured_fraction_theta_full 0.988
_diffrn_measured_fraction_theta_max 0.988
_diffrn_measurement_device_type 'Bruker APEX-II CCD'
_diffrn_measurement_method '\f and \w scans'
_diffrn_radiation_type CuK\a
_diffrn_radiation_wavelength 1.54178
_diffrn_reflns_av_R_equivalents 0.1184
_diffrn_reflns_av_unetI/netI 0.0523
_diffrn_reflns_Laue_measured_fraction_full 0.988
_diffrn_reflns_Laue_measured_fraction_max 0.988
_diffrn_reflns_limit_h_max 14
_diffrn_reflns_limit_h_min -9
_diffrn_reflns_limit_k_max 14
_diffrn_reflns_limit_k_min -9
_diffrn_reflns_limit_l_max 27
_diffrn_reflns_limit_l_min -27
_diffrn_reflns_number 1519
_diffrn_reflns_point_group_measured_fraction_full 0.988
_diffrn_reflns_point_group_measured_fraction_max 0.988
_diffrn_reflns_theta_full 65.037
_diffrn_reflns_theta_max 65.037
_diffrn_reflns_theta_min 3.725
_exptl_absorpt_coefficient_mu 1.985
_exptl_absorpt_correction_T_max 0.7526
_exptl_absorpt_correction_T_min 0.6155
_exptl_absorpt_correction_type multi-scan
_exptl_absorpt_process_details
; 
 SADABS 2016/2: Krause, L., Herbst-Irmer, R., Sheldrick G.M. & Stalke D., 
 J. Appl. Cryst. 48 (2015) 3-10 
;
_exptl_crystal_colour blue
_exptl_crystal_density_diffrn 1.466
_exptl_crystal_description block
_exptl_crystal_F_000 1560
_exptl_crystal_recrystallization_method 'Crystallized from reaction solution'
_exptl_crystal_size_max 0.077
_exptl_crystal_size_mid 0.057
_exptl_crystal_size_min 0.050
_refine_diff_density_max 1.900
_refine_diff_density_min -1.553
_refine_diff_density_rms 0.297
_refine_ls_extinction_method none
_refine_ls_goodness_of_fit_ref 1.792
_refine_ls_hydrogen_treatment constr
_refine_ls_matrix_type full
_refine_ls_number_parameters 124
_refine_ls_number_reflns 1519
_refine_ls_number_restraints 90
_refine_ls_restrained_S_all 1.754
_refine_ls_R_factor_all 0.1854
_refine_ls_R_factor_gt 0.1521
_refine_ls_shift/su_max 0.000
_refine_ls_shift/su_mean 0.000
_refine_ls_structure_factor_coef Fsqd
_refine_ls_weighting_details 'w=1/[\s^2^(Fo^2^)+(0.2000P)^2^] where P=(Fo^2^+2Fc^2^)/3'
_refine_ls_weighting_scheme calc
_refine_ls_wR_factor_gt 0.4101
_refine_ls_wR_factor_ref 0.4514
_reflns_Friedel_coverage 0.000
_reflns_number_gt 1098
_reflns_number_total 1519
_reflns_threshold_expression 'I > 2\s(I)'
_cod_data_source_file d0cc03266b2.cif
_cod_data_source_block eric339_sq_tw
_cod_depositor_comments 'Adding full bibliography for 7126725--7126728.cif.'
_cod_original_cell_volume 3487(2)
_cod_database_code 7126725
_shelx_shelxl_version_number 2018/3
_shelx_space_group_comment
; 
The symmetry employed for this shelxl refinement is uniquely defined 
by the following loop, which should always be used as a source of 
symmetry information in preference to the above space-group names. 
They are only intended as comments. 
;
_shelx_estimated_absorpt_t_min 0.862
_shelx_estimated_absorpt_t_max 0.907

loop_
_space_group_symop_operation_xyz
'x, y, z'
'-x, -y, z'
'-y, x, z'
'y, -x, z'
'x+1/2, y+1/2, z+1/2'
'-x+1/2, -y+1/2, z+1/2'
'-y+1/2, x+1/2, z+1/2'
'y+1/2, -x+1/2, z+1/2'
'-x, -y, -z'
'x, y, -z'
'y, -x, -z'
'-y, x, -z'
'-x+1/2, -y+1/2, -z+1/2'
'x+1/2, y+1/2, -z+1/2'
'y+1/2, -x+1/2, -z+1/2'
'-y+1/2, x+1/2, -z+1/2'

loop_
_atom_site_label
_atom_site_type_symbol
_atom_site_fract_x
_atom_site_fract_y
_atom_site_fract_z
_atom_site_U_iso_or_equiv
_atom_site_adp_type
_atom_site_occupancy
_atom_site_site_symmetry_order
_atom_site_calc_flag
_atom_site_refinement_flags_posn
_atom_site_refinement_flags_adp
_atom_site_refinement_flags_occupancy
_atom_site_disorder_assembly
_atom_site_disorder_group
Cu1 Cu 0.500000 0.500000 0.29627(12) 0.0417(12) Uani 1 4 d S TU P A .
Cu2 Cu 0.500000 0.500000 0.40525(11) 0.0355(11) Uani 1 4 d S TU P . .
O1 O 0.3616(8) 0.4193(8) 0.3062(3) 0.053(2) Uani 1 1 d . U . . .
O2 O 0.3485(8) 0.4473(8) 0.3998(3) 0.051(2) Uani 1 1 d . U . . .
O3 O 0.528(4) 0.528(4) 0.500000 0.07(3) Uani 0.25 2 d S T P A 1
N1 N 0.0050(16) 0.343(2) 0.500000 0.077(5) Uani 1 2 d S TU P . .
C1 C 0.3105(12) 0.4153(12) 0.3518(5) 0.054(3) Uani 1 1 d . U . . .
C2 C 0.1943(12) 0.3695(14) 0.3520(5) 0.057(3) Uani 1 1 d . U . . .
C3 C 0.1517(14) 0.3274(16) 0.3029(6) 0.070(4) Uani 1 1 d . U . . .
H3 H 0.196285 0.325097 0.269962 0.084 Uiso 1 1 calc R U . . .
C4 C 0.0453(15) 0.2887(18) 0.3009(6) 0.085(5) Uani 1 1 d . U . . .
H4 H 0.016277 0.257585 0.267301 0.102 Uiso 1 1 calc R U . . .
C5 C -0.0174(19) 0.296(2) 0.3483(6) 0.096(5) Uani 1 1 d . U . . .
H5 H -0.091376 0.270351 0.346051 0.115 Uiso 1 1 calc R U . . .
C6 C 0.0169(17) 0.337(2) 0.3986(7) 0.088(5) Uani 1 1 d . U . . .
C7 C 0.1331(13) 0.3755(16) 0.4007(6) 0.065(4) Uani 1 1 d . U . . .
H7 H 0.164163 0.403431 0.434572 0.078 Uiso 1 1 calc R U . . .
C8 C -0.0475(15) 0.341(2) 0.4515(7) 0.086(5) Uani 1 1 d . U . . .
C9 C -0.1676(15) 0.343(2) 0.4508(7) 0.102(6) Uani 1 1 d . U . . .
H9 H -0.206772 0.343813 0.416091 0.123 Uiso 1 1 calc R U . . .
C10 C -0.222(2) 0.344(3) 0.500000 0.107(8) Uani 1 2 d S TU P . .
H10 H -0.300388 0.345590 0.500000 0.128 Uiso 1 2 calc R U P . .

loop_
_atom_site_aniso_label
_atom_site_aniso_U_11
_atom_site_aniso_U_22
_atom_site_aniso_U_33
_atom_site_aniso_U_23
_atom_site_aniso_U_13
_atom_site_aniso_U_12
Cu1 0.0526(15) 0.0526(15) 0.0199(17) 0.000 0.000 0.000
Cu2 0.0437(14) 0.0437(14) 0.0192(16) 0.000 0.000 0.000
O1 0.066(6) 0.068(6) 0.026(4) -0.001(4) -0.005(4) -0.003(4)
O2 0.065(6) 0.060(5) 0.029(4) -0.003(4) -0.005(4) -0.001(4)
O3 0.07(5) 0.13(10) 0.018(15) 0.000 0.000 0.00(3)
N1 0.047(9) 0.132(14) 0.051(9) 0.000 0.000 -0.015(10)
C1 0.061(7) 0.065(7) 0.035(6) -0.002(5) -0.016(5) -0.006(6)
C2 0.055(7) 0.084(8) 0.031(5) 0.000(5) -0.009(5) -0.014(6)
C3 0.066(8) 0.110(11) 0.034(7) 0.000(7) -0.007(6) -0.016(8)
C4 0.072(9) 0.137(12) 0.046(8) -0.008(8) -0.016(7) -0.024(9)
C5 0.083(10) 0.156(13) 0.049(8) -0.014(9) -0.024(7) -0.019(10)
C6 0.075(9) 0.135(11) 0.054(7) -0.005(8) -0.014(7) -0.019(9)
C7 0.060(8) 0.095(10) 0.041(7) 0.001(6) -0.012(6) -0.015(7)
C8 0.060(8) 0.148(12) 0.050(7) 0.002(8) 0.000(6) -0.011(8)
C9 0.057(9) 0.184(16) 0.066(10) -0.006(9) -0.020(7) -0.025(10)
C10 0.057(12) 0.20(2) 0.060(12) 0.000 0.000 -0.042(14)

loop_
_atom_type_symbol
_atom_type_description
_atom_type_scat_dispersion_real
_atom_type_scat_dispersion_imag
_atom_type_scat_source
C C 0.0181 0.0091 'International Tables Vol C Tables 4.2.6.8 and 6.1.1.4'
H H 0.0000 0.0000 'International Tables Vol C Tables 4.2.6.8 and 6.1.1.4'
Cu Cu -1.9646 0.5888 'International Tables Vol C Tables 4.2.6.8 and 6.1.1.4'
N N 0.0311 0.0180 'International Tables Vol C Tables 4.2.6.8 and 6.1.1.4'
O O 0.0492 0.0322 'International Tables Vol C Tables 4.2.6.8 and 6.1.1.4'

loop_
_geom_angle_atom_site_label_1
_geom_angle_atom_site_label_2
_geom_angle_atom_site_label_3
_geom_angle
_geom_angle_site_symmetry_1
_geom_angle_site_symmetry_3
_geom_angle_publ_flag
O1 Cu1 O1 166.2(5) 2_665 . ?
O1 Cu1 O1 89.17(6) 2_665 4_565 ?
O1 Cu1 O1 89.17(6) . 4_565 ?
O1 Cu1 O1 89.17(6) 2_665 3_655 ?
O1 Cu1 O1 89.17(6) . 3_655 ?
O1 Cu1 O1 166.2(5) 4_565 3_655 ?
O1 Cu1 Cu2 83.1(2) 2_665 . ?
O1 Cu1 Cu2 83.1(2) . . ?
O1 Cu1 Cu2 83.1(2) 4_565 . ?
O1 Cu1 Cu2 83.1(2) 3_655 . ?
O2 Cu2 O2 172.4(5) . 2_665 ?
O2 Cu2 O2 89.75(3) . 3_655 ?
O2 Cu2 O2 89.75(3) 2_665 3_655 ?
O2 Cu2 O2 89.75(3) . 4_565 ?
O2 Cu2 O2 89.75(3) 2_665 4_565 ?
O2 Cu2 O2 172.4(5) 3_655 4_565 ?
O2 Cu2 O3 104.7(16) . . ?
O2 Cu2 O3 82.9(16) 2_665 . ?
O2 Cu2 O3 99.0(8) 3_655 . ?
O2 Cu2 O3 88.5(8) 4_565 . ?
O2 Cu2 O3 99.0(8) . 11_566 ?
O2 Cu2 O3 88.5(8) 2_665 11_566 ?
O2 Cu2 O3 82.9(16) 3_655 11_566 ?
O2 Cu2 O3 104.7(16) 4_565 11_566 ?
O3 Cu2 O3 17(2) . 11_566 ?
O2 Cu2 O3 88.5(8) . 3_655 ?
O2 Cu2 O3 99.0(8) 2_665 3_655 ?
O2 Cu2 O3 104.7(16) 3_655 3_655 ?
O2 Cu2 O3 82.9(16) 4_565 3_655 ?
O3 Cu2 O3 17(2) . 3_655 ?
O3 Cu2 O3 24(4) 11_566 3_655 ?
O2 Cu2 O3 82.9(16) . 9_666 ?
O2 Cu2 O3 104.7(16) 2_665 9_666 ?
O2 Cu2 O3 88.5(8) 3_655 9_666 ?
O2 Cu2 O3 99.0(8) 4_565 9_666 ?
O3 Cu2 O3 24(4) . 9_666 ?
O3 Cu2 O3 17(2) 11_566 9_666 ?
O3 Cu2 O3 17(2) 3_655 9_666 ?
O2 Cu2 Cu1 86.2(2) . . ?
O2 Cu2 Cu1 86.2(2) 2_665 . ?
O2 Cu2 Cu1 86.2(2) 3_655 . ?
O2 Cu2 Cu1 86.2(2) 4_565 . ?
O3 Cu2 Cu1 167.9(18) . . ?
O3 Cu2 Cu1 167.9(18) 11_566 . ?
O3 Cu2 Cu1 167.9(18) 3_655 . ?
O3 Cu2 Cu1 167.9(18) 9_666 . ?
C1 O1 Cu1 123.3(9) . . ?
C1 O2 Cu2 119.6(9) . . ?
O3 O3 O3 90.0 11_566 3_655 ?
O3 O3 O3 45.000(19) 11_566 9_666 ?
O3 O3 O3 45.000(19) 3_655 9_666 ?
O3 O3 Cu2 81.5(12) 11_566 . ?
O3 O3 Cu2 81.5(12) 3_655 . ?
O3 O3 Cu2 77.9(18) 9_666 . ?
O3 O3 Cu2 81.5(12) 11_566 9_666 ?
O3 O3 Cu2 81.5(12) 3_655 9_666 ?
O3 O3 Cu2 77.9(18) 9_666 9_666 ?
Cu2 O3 Cu2 156(4) . 9_666 ?
C8 N1 C8 122(2) . 10_556 ?
O1 C1 O2 125.3(14) . . ?
O1 C1 C2 118.6(11) . . ?
O2 C1 C2 116.2(12) . . ?
C7 C2 C3 122.1(14) . . ?
C7 C2 C1 119.0(12) . . ?
C3 C2 C1 118.9(12) . . ?
C4 C3 C2 120.6(14) . . ?
C4 C3 H3 119.7 . . ?
C2 C3 H3 119.7 . . ?
C5 C4 C3 118.3(15) . . ?
C5 C4 H4 120.8 . . ?
C3 C4 H4 120.8 . . ?
C6 C5 C4 125.4(19) . . ?
C6 C5 H5 117.3 . . ?
C4 C5 H5 117.3 . . ?
C5 C6 C8 126.6(19) . . ?
C5 C6 C7 115.8(17) . . ?
C8 C6 C7 117.5(14) . . ?
C2 C7 C6 117.8(13) . . ?
C2 C7 H7 121.1 . . ?
C6 C7 H7 121.1 . . ?
N1 C8 C9 119.5(16) . . ?
N1 C8 C6 119.3(17) . . ?
C9 C8 C6 121.2(15) . . ?
C10 C9 C8 118.8(18) . . ?
C10 C9 H9 120.6 . . ?
C8 C9 H9 120.6 . . ?
C9 C10 C9 121(3) 10_556 . ?
C9 C10 H10 119.4 10_556 . ?
C9 C10 H10 119.4 . . ?

loop_
_geom_bond_atom_site_label_1
_geom_bond_atom_site_label_2
_geom_bond_distance
_geom_bond_site_symmetry_2
_geom_bond_publ_flag
Cu1 O1 1.956(10) 2_665 ?
Cu1 O1 1.956(10) . ?
Cu1 O1 1.956(10) 4_565 ?
Cu1 O1 1.956(10) 3_655 ?
Cu1 Cu2 2.586(4) . ?
Cu2 O2 1.949(10) . ?
Cu2 O2 1.949(10) 2_665 ?
Cu2 O2 1.949(10) 3_655 ?
Cu2 O2 1.949(10) 4_565 ?
Cu2 O3 2.300(16) . ?
Cu2 O3 2.300(16) 11_566 ?
Cu2 O3 2.300(16) 3_655 ?
Cu2 O3 2.300(16) 9_666 ?
O1 C1 1.249(16) . ?
O2 C1 1.287(15) . ?
O3 O3 0.68(10) 11_566 ?
O3 O3 0.68(10) 3_655 ?
O3 O3 0.96(15) 9_666 ?
N1 C8 1.316(19) . ?
N1 C8 1.316(19) 10_556 ?
C1 C2 1.51(2) . ?
C2 C7 1.37(2) . ?
C2 C3 1.373(18) . ?
C3 C4 1.37(2) . ?
C3 H3 0.9500 . ?
C4 C5 1.36(2) . ?
C4 H4 0.9500 . ?
C5 C6 1.36(2) . ?
C5 H5 0.9500 . ?
C6 C8 1.48(2) . ?
C6 C7 1.49(2) . ?
C7 H7 0.9500 . ?
C8 C9 1.46(2) . ?
C9 C10 1.34(2) . ?
C9 H9 0.9500 . ?
C10 H10 0.9500 . ?
